data_1525944
loop_
_publ_author_name
'Dunyushkina, L.A.'
'Gorbunov, Yu.A.'

_publ_section_title
;
 Effect of crystal structure on the electrical properties of Ca Ti1-x Fex
 O3-d
;
_journal_name_full 'Neorganicheskie Materialy'
_journal_page_first 1364
_journal_page_last 1369
_journal_volume 37
_journal_year 2001
_chemical_formula_sum 'Ca0.997 Fe0.256 O2.876 Ti0.75'
_chemical_name_systematic 'Ca0.997 (Ti0.75 Fe0.256) O2.876'
_space_group_IT_number 62
_symmetry_space_group_name_Hall '-P 2c 2ab'
_symmetry_space_group_name_H-M 'P b n m'
_cell_angle_alpha 90
_cell_angle_beta 90
_cell_angle_gamma 90
_cell_formula_units_Z 4
_cell_length_a 5.3922
_cell_length_b 5.4284
_cell_length_c 7.6559
_cell_volume 224.096
_citation_journal_id_ASTM NMATEI
_cod_data_source_file Dunyushkina_NMATEI_2001_1096.cif
_cod_data_source_block Ca0.997Fe0.256O2.876Ti0.75
_cod_original_sg_symbol_Hall '-P 2ac 2n (z,x,y)'
_cod_database_code 1525944

loop_
_symmetry_equiv_pos_as_xyz
x,y,z
x+1/2,-y+1/2,-z
-x+1/2,y+1/2,-z+1/2
-x,-y,z+1/2
-x,-y,-z
-x-1/2,y-1/2,z
x-1/2,-y-1/2,z-1/2
x,y,-z-1/2

loop_
_atom_site_label
_atom_site_type_symbol
_atom_site_fract_x
_atom_site_fract_y
_atom_site_fract_z
_atom_site_occupancy
_atom_site_U_iso_or_equiv
Fe1 Fe+2 -0.002 0.49 0.004 0.128 0.0
Ca1 Ca+2 -0.027 0.015 0.25 0.997 0.0
O2 O-2 0.75 0.248 0.006 0.938 0.0
O1 O-2 0.029 0.502 0.25 1 0.0
Ti1 Ti+4 0.012 0.507 -0.001 0.375 0.0
